data_8101473
loop_
_publ_author_name
'Selkti, M.'
'Coleman, A. W.'
'Routaboul, J.'
'Kalchenko, V. I.'
'Tomas, A.'
'Villain, F.'
'de Rango, C.'

_publ_section_title
;
Crystal structure of [mono-O-(diethoxy)thiophosphonato]tetra-tert-
butylcalix[4]arene, C48H66O6PS
;
_journal_issue 2
_journal_name_full 'Zeitschrift f\"ur Kristallographie - New Crystal Structures'
_journal_page_first 224
_journal_page_last 226
_journal_volume 214
_journal_year 1999
_chemical_formula_sum 'C48 H66 O6 P S'
_chemical_formula_weight 802.04
_space_group_IT_number 14
_symmetry_cell_setting monoclinic
_symmetry_space_group_name_Hall '-P 2yn'
_symmetry_space_group_name_H-M 'P 1 21/n 1'
_cell_angle_alpha 90.00
_cell_angle_beta 106.86(2)
_cell_angle_gamma 90.00
_cell_formula_units_Z 4
_cell_length_a 13.563(2)
_cell_length_b 20.834(3)
_cell_length_c 17.156(3)
_cell_measurement_temperature 291(2)
_cell_volume 4639.4(13)
_diffrn_ambient_temperature 291(2)
_exptl_crystal_density_diffrn 1.148
_refine_ls_R_factor_obs 0.0693
_refine_ls_wR_factor_obs 0.1605
_cod_original_sg_symbol_H-M 'P 21/n'
_cod_database_code 8101473

loop_
_symmetry_equiv_pos_as_xyz
'x, y, z'
'-x+1/2, y+1/2, -z+1/2'
'-x, -y, -z'
'x-1/2, -y-1/2, z-1/2'

loop_
_atom_site_aniso_label
_atom_site_aniso_U_11
_atom_site_aniso_U_22
_atom_site_aniso_U_33
_atom_site_aniso_U_23
_atom_site_aniso_U_13
_atom_site_aniso_U_12
P1 0.067(2) 0.067(2) 0.081(2) 0.019(2) -0.001(2) 0.009(2)
S1 0.083(2) 0.162(4) 0.169(3) 0.014(3) 0.025(2) 0.029(2)
O5 0.127(6) 0.101(6) 0.061(5) 0.005(5) -0.037(4) -0.005(5)
O6 0.123(6) 0.101(6) 0.114(6) 0.028(5) -0.024(5) 0.014(5)
C45 0.181(15) 0.124(12) 0.123(13) 0.021(10) 0.047(12) 0.003(11)
C46 0.127(10) 0.175(14) 0.083(9) -0.003(9) 0.044(8) -0.008(10)
O1 0.060(4) 0.069(4) 0.041(4) -0.004(3) 0.002(3) -0.002(3)
O2 0.060(4) 0.052(4) 0.038(3) 0.005(3) 0.006(3) 0.010(3)
O3 0.067(4) 0.049(4) 0.056(4) 0.021(3) 0.018(3) 0.009(3)
O4 0.043(3) 0.056(4) 0.044(4) 0.008(3) 0.004(3) 0.006(3)
C7 0.050(5) 0.049(6) 0.051(6) 0.009(5) 0.017(5) -0.008(4)
C14 0.049(5) 0.043(5) 0.042(5) -0.005(4) 0.012(4) 0.008(4)
C21 0.043(5) 0.044(5) 0.046(5) -0.004(4) 0.004(4) -0.009(4)
C28 0.062(6) 0.035(5) 0.054(6) 0.000(4) 0.017(5) 0.008(4)
C29 0.074(8) 0.067(7) 0.050(7) -0.001(6) 0.007(6) -0.005(6)
C30 0.126(9) 0.083(9) 0.064(7) -0.016(6) 0.022(7) -0.012(7)
C31 0.145(10) 0.104(9) 0.058(7) 0.012(7) 0.007(7) -0.015(8)
C32 0.084(9) 0.206(14) 0.077(8) -0.038(9) -0.009(7) -0.002(9)
C33 0.057(7) 0.078(8) 0.057(7) -0.006(6) -0.002(6) 0.017(6)
C34 0.105(9) 0.124(11) 0.142(12) 0.052(10) -0.026(8) 0.015(8)
C35 0.067(7) 0.201(14) 0.097(9) -0.004(9) 0.011(7) 0.049(8)
C36 0.124(9) 0.105(9) 0.080(8) -0.029(8) -0.027(7) 0.035(8)
C37 0.095(8) 0.044(6) 0.047(7) 0.014(5) 0.027(6) 0.010(6)
C38 0.119(9) 0.080(8) 0.063(8) 0.016(6) 0.024(6) 0.001(7)
C39 0.176(12) 0.098(9) 0.180(13) 0.097(9) 0.109(11) 0.075(9)
C40 0.151(11) 0.060(7) 0.091(8) 0.011(6) 0.027(8) -0.022(8)
C41 0.070(7) 0.047(6) 0.057(7) -0.003(5) 0.031(6) -0.009(5)
C42 0.122(9) 0.105(8) 0.063(7) -0.012(6) 0.058(7) 0.004(7)
C43 0.093(8) 0.113(9) 0.052(6) -0.006(6) 0.017(6) -0.019(7)
C44 0.125(9) 0.085(9) 0.063(7) 0.006(6) 0.029(6) -0.015(7)

loop_
_atom_site_label
_atom_site_type_symbol
_atom_site_fract_x
_atom_site_fract_y
_atom_site_fract_z
_atom_site_U_iso_or_equiv
_atom_site_thermal_displace_type
_atom_site_occupancy
_atom_site_calc_flag
_atom_site_refinement_flags
_atom_site_disorder_group
C47 C 0.0220(12) 0.4933(8) 0.3445(10) 0.130(6) Uiso 0.75 d PD .
C48 C 0.1095(14) 0.5356(9) 0.3322(12) 0.163(7) Uiso 0.75 d PD .
P1 P 0.0030(2) 0.36938(14) 0.3545(2) 0.0765(9) Uani 1 d . .
S1 S -0.1112(2) 0.3810(2) 0.3943(2) 0.1403(15) Uani 1 d . .
O5 O -0.0043(6) 0.3146(3) 0.2867(4) 0.110(3) Uani 1 d D .
O6 O 0.0414(6) 0.4319(3) 0.3133(4) 0.125(3) Uani 1 d D .
C45 C -0.0674(10) 0.3158(6) 0.2056(5) 0.142(5) Uani 1 d D .
H451 H -0.0436(10) 0.3489(6) 0.1756(5) 0.171 Uiso 1 calc R .
H452 H -0.1377(10) 0.3258(6) 0.2044(5) 0.171 Uiso 1 calc R .
C46 C -0.0641(9) 0.2515(6) 0.1661(7) 0.126(4) Uani 1 d D .
H461 H -0.1073(9) 0.2526(6) 0.1108(7) 0.151 Uiso 1 calc R .
H462 H -0.0885(9) 0.2189(6) 0.1955(7) 0.151 Uiso 1 calc R .
H463 H 0.0054(9) 0.2420(6) 0.1669(7) 0.151 Uiso 1 calc R .
O1 O 0.3019(4) 0.4103(3) 0.4284(3) 0.059(2) Uani 1 d . .
O2 O 0.3826(4) 0.3069(2) 0.3743(3) 0.052(2) Uani 1 d . .
O3 O 0.2170(4) 0.2411(2) 0.3786(3) 0.057(2) Uani 1 d . .
O4 O 0.1053(4) 0.3445(2) 0.4193(3) 0.0495(15) Uani 1 d . .
C1 C 0.4648(6) 0.4240(3) 0.5281(5) 0.042(2) Uiso 1 d . .
C2 C 0.5203(6) 0.4412(3) 0.6068(5) 0.046(2) Uiso 1 d . .
H2 H 0.5919(6) 0.4390(3) 0.6216(5) 0.055 Uiso 1 calc R .
C3 C 0.4739(6) 0.4614(4) 0.6634(5) 0.047(2) Uiso 1 d . .
C4 C 0.3670(6) 0.4627(3) 0.6396(5) 0.046(2) Uiso 1 d . .
H4 H 0.3337(6) 0.4760(3) 0.6771(5) 0.055 Uiso 1 calc R .
C5 C 0.3080(6) 0.4450(3) 0.5623(5) 0.042(2) Uiso 1 d . .
C6 C 0.3588(6) 0.4261(3) 0.5064(5) 0.040(2) Uiso 1 d . .
C7 C 0.5229(6) 0.3997(3) 0.4709(5) 0.049(2) Uani 1 d . .
H71 H 0.5893(6) 0.4210(3) 0.4833(5) 0.059 Uiso 1 calc R .
H72 H 0.4847(6) 0.4104(3) 0.4153(5) 0.059 Uiso 1 calc R .
C8 C 0.5395(6) 0.3272(4) 0.4780(4) 0.043(2) Uiso 1 d . .
C9 C 0.6263(6) 0.3039(4) 0.5353(5) 0.050(2) Uiso 1 d . .
H9 H 0.6754(6) 0.3330(4) 0.5641(5) 0.060 Uiso 1 calc R .
C10 C 0.6431(6) 0.2388(4) 0.5516(5) 0.045(2) Uiso 1 d . .
C11 C 0.5682(5) 0.1977(4) 0.5063(4) 0.045(2) Uiso 1 d . .
H11 H 0.5772(5) 0.1539(4) 0.5161(4) 0.054 Uiso 1 calc R .
C12 C 0.4806(5) 0.2179(3) 0.4474(4) 0.036(2) Uiso 1 d . .
C13 C 0.4679(6) 0.2837(4) 0.4337(5) 0.040(2) Uiso 1 d . .
C14 C 0.4030(5) 0.1699(4) 0.3999(4) 0.045(2) Uani 1 d . .
H141 H 0.4394(5) 0.1313(4) 0.3927(4) 0.054 Uiso 1 calc R .
H142 H 0.3704(5) 0.1875(4) 0.3463(4) 0.054 Uiso 1 calc R .
C15 C 0.3198(5) 0.1516(3) 0.4387(4) 0.038(2) Uiso 1 d . .
C16 C 0.3311(6) 0.0966(4) 0.4865(4) 0.050(2) Uiso 1 d . .
H16 H 0.3902(6) 0.0720(4) 0.4934(4) 0.060 Uiso 1 calc R .
C17 C 0.2587(6) 0.0767(4) 0.5243(5) 0.047(2) Uiso 1 d . .
C18 C 0.1732(6) 0.1158(4) 0.5139(5) 0.050(2) Uiso 1 d . .
H18 H 0.1236(6) 0.1047(4) 0.5393(5) 0.060 Uiso 1 calc R .
C19 C 0.1594(5) 0.1704(4) 0.4675(4) 0.038(2) Uiso 1 d . .
C20 C 0.2318(5) 0.1882(4) 0.4287(4) 0.040(2) Uiso 1 d . .
C21 C 0.0675(5) 0.2139(3) 0.4610(5) 0.047(2) Uani 1 d . .
H211 H 0.0438(5) 0.2316(3) 0.4065(5) 0.056 Uiso 1 calc R .
H212 H 0.0117(5) 0.1891(3) 0.4706(5) 0.056 Uiso 1 calc R .
C22 C 0.0954(5) 0.2680(4) 0.5220(4) 0.039(2) Uiso 1 d . .
C23 C 0.1097(5) 0.2547(4) 0.6036(4) 0.044(2) Uiso 1 d . .
H23 H 0.0950(5) 0.2136(4) 0.6181(4) 0.053 Uiso 1 calc R .
C24 C 0.1448(5) 0.2999(4) 0.6650(5) 0.046(2) Uiso 1 d . .
C25 C 0.1679(5) 0.3600(4) 0.6408(5) 0.050(2) Uiso 1 d . .
H25 H 0.1929(5) 0.3912(4) 0.6804(5) 0.059 Uiso 1 calc R .
C26 C 0.1555(5) 0.3757(4) 0.5603(5) 0.045(2) Uiso 1 d . .
C27 C 0.1166(5) 0.3291(4) 0.5019(5) 0.042(2) Uiso 1 d . .
C28 C 0.1918(6) 0.4416(3) 0.5414(5) 0.050(2) Uani 1 d . .
H281 H 0.1620(6) 0.4509(3) 0.4839(5) 0.060 Uiso 1 calc R .
H282 H 0.1677(6) 0.4741(3) 0.5721(5) 0.060 Uiso 1 calc R .
C29 C 0.5333(7) 0.4792(5) 0.7508(5) 0.066(3) Uani 1 d . .
C30 C 0.5065(8) 0.5486(5) 0.7697(6) 0.092(3) Uani 1 d . .
H301 H 0.4333(8) 0.5525(5) 0.7593(6) 0.111 Uiso 1 calc R .
H302 H 0.5294(8) 0.5781(5) 0.7356(6) 0.111 Uiso 1 calc R .
H303 H 0.5402(8) 0.5583(5) 0.8258(6) 0.111 Uiso 1 calc R .
C31 C 0.5004(8) 0.4351(5) 0.8096(6) 0.107(4) Uani 1 d . .
H311 H 0.4270(8) 0.4377(5) 0.7994(6) 0.128 Uiso 1 calc R .
H312 H 0.5339(8) 0.4482(5) 0.8646(6) 0.128 Uiso 1 calc R .
H313 H 0.5195(8) 0.3918(5) 0.8019(6) 0.128 Uiso 1 calc R .
C32 C 0.6471(8) 0.4747(6) 0.7674(6) 0.129(5) Uani 1 d . .
H321 H 0.6687(8) 0.5023(6) 0.7306(6) 0.155 Uiso 1 calc R .
H322 H 0.6659(8) 0.4312(6) 0.7598(6) 0.155 Uiso 1 calc R .
H323 H 0.6802(8) 0.4877(6) 0.8224(6) 0.155 Uiso 1 calc R .
C33 C 0.7418(7) 0.2141(5) 0.6124(6) 0.068(3) Uani 1 d . .
C34 C 0.7208(9) 0.1541(6) 0.6553(7) 0.137(5) Uani 1 d . .
H341 H 0.6922(9) 0.1215(6) 0.6157(7) 0.164 Uiso 1 calc R .
H342 H 0.6729(9) 0.1640(6) 0.6852(7) 0.164 Uiso 1 calc R .
H343 H 0.7841(9) 0.1389(6) 0.6921(7) 0.164 Uiso 1 calc R .
C35 C 0.8204(7) 0.1984(6) 0.5686(6) 0.124(5) Uani 1 d . .
H351 H 0.7923(7) 0.1673(6) 0.5268(6) 0.149 Uiso 1 calc R .
H352 H 0.8811(7) 0.1812(6) 0.6067(6) 0.149 Uiso 1 calc R .
H353 H 0.8379(7) 0.2367(6) 0.5445(6) 0.149 Uiso 1 calc R .
C36 C 0.7863(8) 0.2629(5) 0.6779(6) 0.115(4) Uani 1 d . .
H361 H 0.7364(8) 0.2730(5) 0.7059(6) 0.138 Uiso 1 calc R .
H362 H 0.8038(8) 0.3011(5) 0.6537(6) 0.138 Uiso 1 calc R .
H363 H 0.8470(8) 0.2456(5) 0.7159(6) 0.138 Uiso 1 calc R .
C37 C 0.2681(8) 0.0146(4) 0.5725(5) 0.061(3) Uani 1 d . .
C38 C 0.2688(8) 0.0279(4) 0.6592(5) 0.088(3) Uani 1 d . .
H381 H 0.2074(8) 0.0509(4) 0.6592(5) 0.105 Uiso 1 calc R .
H382 H 0.3281(8) 0.0533(4) 0.6858(5) 0.105 Uiso 1 calc R .
H383 H 0.2714(8) -0.0119(4) 0.6878(5) 0.105 Uiso 1 calc R .
C39 C 0.3654(9) -0.0214(5) 0.5743(7) 0.139(5) Uani 1 d . .
H391 H 0.3662(9) -0.0303(5) 0.5196(7) 0.167 Uiso 1 calc R .
H392 H 0.3675(9) -0.0611(5) 0.6033(7) 0.167 Uiso 1 calc R .
H393 H 0.4243(9) 0.0042(5) 0.6012(7) 0.167 Uiso 1 calc R .
C40 C 0.1734(9) -0.0281(4) 0.5344(6) 0.102(4) Uani 1 d . .
H401 H 0.1701(9) -0.0377(4) 0.4790(6) 0.123 Uiso 1 calc R .
H402 H 0.1119(9) -0.0058(4) 0.5357(6) 0.123 Uiso 1 calc R .
H403 H 0.1792(9) -0.0673(4) 0.5648(6) 0.123 Uiso 1 calc R .
C41 C 0.1567(7) 0.2860(4) 0.7537(5) 0.055(2) Uani 1 d . .
C42 C 0.0795(8) 0.3290(5) 0.7808(5) 0.090(3) Uani 1 d . .
H421 H 0.0856(8) 0.3209(5) 0.8371(5) 0.108 Uiso 1 calc R .
H422 H 0.0106(8) 0.3193(5) 0.7483(5) 0.108 Uiso 1 calc R .
H423 H 0.0944(8) 0.3733(5) 0.7738(5) 0.108 Uiso 1 calc R .
C43 C 0.2641(7) 0.3013(5) 0.8073(5) 0.087(3) Uani 1 d . .
H431 H 0.2686(7) 0.2918(5) 0.8630(5) 0.104 Uiso 1 calc R .
H432 H 0.2784(7) 0.3460(5) 0.8022(5) 0.104 Uiso 1 calc R .
H433 H 0.3134(7) 0.2758(5) 0.7906(5) 0.104 Uiso 1 calc R .
C44 C 0.1308(8) 0.2169(4) 0.7693(6) 0.090(3) Uani 1 d . .
H441 H 0.1397(8) 0.2110(4) 0.8264(6) 0.109 Uiso 1 calc R .
H442 H 0.1757(8) 0.1883(4) 0.7519(6) 0.109 Uiso 1 calc R .
H443 H 0.0605(8) 0.2080(4) 0.7393(6) 0.109 Uiso 1 calc R .
C49 C 0.0268(38) 0.4983(8) 0.2987(40) 0.193(27) Uiso 0.25 d PD .
C50 C 0.1193(29) 0.5221(19) 0.2767(23) 0.086(12) Uiso 0.25 d PD .

loop_
_geom_bond_atom_site_label_1
_geom_bond_atom_site_label_2
_geom_bond_distance
_geom_bond_site_symmetry_2
_geom_bond_publ_flag
C47 C49 0.81(6) . ?
C47 O6 1.440(14) . ?
C47 C48 1.540(10) . ?
C48 C50 1.04(4) . ?
C48 C49 1.35(5) . ?
P1 O4 1.593(5) . ?
P1 O5 1.612(8) . ?
P1 O6 1.638(8) . ?
P1 S1 1.880(4) . ?
O5 C45 1.407(5) . ?
O6 C49 1.410(11) . ?
C45 C46 1.508(4) . ?
O1 C6 1.377(8) . ?
O2 C13 1.388(8) . ?
O3 C20 1.375(8) . ?
O4 C27 1.417(8) . ?
C1 C6 1.377(9) . ?
C1 C2 1.389(9) . ?
C1 C7 1.513(9) . ?
C2 C3 1.368(9) . ?
C3 C4 1.387(9) . ?
C3 C29 1.528(11) . ?
C4 C5 1.386(9) . ?
C5 C6 1.391(9) . ?
C5 C28 1.513(10) . ?
C7 C8 1.527(10) . ?
C8 C13 1.384(9) . ?
C8 C9 1.384(9) . ?
C9 C10 1.390(9) . ?
C10 C11 1.382(9) . ?
C10 C33 1.528(11) . ?
C11 C12 1.384(9) . ?
C12 C13 1.392(9) . ?
C12 C14 1.508(9) . ?
C14 C15 1.517(9) . ?
C15 C20 1.384(9) . ?
C15 C16 1.391(9) . ?
C16 C17 1.388(10) . ?
C17 C18 1.386(9) . ?
C17 C37 1.521(11) . ?
C18 C19 1.368(9) . ?
C19 C20 1.388(9) . ?
C19 C21 1.520(9) . ?
C21 C22 1.509(9) . ?
C22 C27 1.370(9) . ?
C22 C23 1.385(9) . ?
C23 C24 1.390(9) . ?
C24 C25 1.384(9) . ?
C24 C41 1.510(11) . ?
C25 C26 1.380(9) . ?
C26 C27 1.386(9) . ?
C26 C28 1.525(10) . ?
C29 C32 1.490(12) . ?
C29 C31 1.524(12) . ?
C29 C30 1.549(11) . ?
C33 C36 1.506(11) . ?
C33 C35 1.507(12) . ?
C33 C34 1.518(13) . ?
C37 C38 1.511(11) . ?
C37 C39 1.511(12) . ?
C37 C40 1.543(11) . ?
C41 C43 1.514(11) . ?
C41 C44 1.523(11) . ?
C41 C42 1.548(11) . ?
C49 C50 1.50(2) . ?
